data_7000689
loop_
_publ_author_name
'Shin, Kyong-Soon'
'Son, Kyung-In'
'Kim, Jae Il'
'Hong, Chang Seop'
'Suh, Myungkoo'
'Noh, Dong-Youn'

_publ_section_title
;
 Heteroleptic binuclear palladium(II) and platinum(II) complexes
 containing 1,2-bis(diphenylphosphino)acetylene and
 1,2-benzenedithiolates: syntheses, crystal structures,
 electrochemistry and photoluminescence properties
;
_journal_coden_ASTM DTARAF
_journal_issue 10
_journal_name_full 'Dalton Transactions'
_journal_page_first 1767
_journal_page_last 1775
_journal_paper_doi 10.1039/b815013c
_journal_year 2009
_chemical_formula_sum 'C64 H46 Cl4 O P4 Pt2 S4'
_chemical_formula_weight 1615.11
_space_group_IT_number 15
_symmetry_cell_setting monoclinic
_symmetry_space_group_name_Hall '-C 2yc'
_symmetry_space_group_name_H-M 'C 1 2/c 1'
_atom_sites_solution_hydrogens geom
_atom_sites_solution_primary direct
_atom_sites_solution_secondary difmap
_audit_creation_method SHELXL-97
_cell_angle_alpha 90.00
_cell_angle_beta 118.554(2)
_cell_angle_gamma 90.00
_cell_formula_units_Z 8
_cell_length_a 42.3763(16)
_cell_length_b 11.0230(4)
_cell_length_c 31.0144(12)
_cell_measurement_temperature 293(2)
_cell_volume 12725.1(9)
_computing_cell_refinement 'Bruker SMART APEXll'
_computing_data_collection 'Bruker SMART APEXll'
_computing_data_reduction 'Bruker SAINT'
_computing_molecular_graphics WingX
_computing_publication_material WingX
_computing_structure_refinement 'SHELXL-97 (Sheldrick, 1997)'
_computing_structure_solution SHELXTL
_diffrn_ambient_temperature 293(2)
_diffrn_measured_fraction_theta_full 0.993
_diffrn_measured_fraction_theta_max 0.993
_diffrn_measurement_device_type 'CCD area detector'
_diffrn_measurement_method 'omega & phi scan'
_diffrn_radiation_monochromator graphite
_diffrn_radiation_source 'fine-focus sealed tube'
_diffrn_radiation_type MoK\a
_diffrn_radiation_wavelength 0.71073
_diffrn_reflns_av_R_equivalents 0.0665
_diffrn_reflns_av_sigmaI/netI 0.0961
_diffrn_reflns_limit_h_max 51
_diffrn_reflns_limit_h_min -56
_diffrn_reflns_limit_k_max 14
_diffrn_reflns_limit_k_min -13
_diffrn_reflns_limit_l_max 41
_diffrn_reflns_limit_l_min -41
_diffrn_reflns_number 59345
_diffrn_reflns_theta_full 28.36
_diffrn_reflns_theta_max 28.36
_diffrn_reflns_theta_min 1.09
_exptl_absorpt_coefficient_mu 4.833
_exptl_absorpt_correction_T_max 0.7537
_exptl_absorpt_correction_T_min 0.6017
_exptl_absorpt_correction_type multi-scan
_exptl_absorpt_process_details SADABS
_exptl_crystal_colour yellow
_exptl_crystal_density_diffrn 1.686
_exptl_crystal_density_method 'not measured'
_exptl_crystal_description block
_exptl_crystal_F_000 6288
_exptl_crystal_size_max 0.12
_exptl_crystal_size_mid 0.08
_exptl_crystal_size_min 0.06
_refine_diff_density_max 2.192
_refine_diff_density_min -1.591
_refine_diff_density_rms 0.143
_refine_ls_extinction_method none
_refine_ls_goodness_of_fit_ref 1.003
_refine_ls_hydrogen_treatment constr
_refine_ls_matrix_type full
_refine_ls_number_parameters 764
_refine_ls_number_reflns 15807
_refine_ls_number_restraints 41
_refine_ls_restrained_S_all 1.002
_refine_ls_R_factor_all 0.1235
_refine_ls_R_factor_gt 0.0517
_refine_ls_shift/su_max 0.002
_refine_ls_shift/su_mean 0.000
_refine_ls_structure_factor_coef Fsqd
_refine_ls_weighting_details 'calc w=1/[\s^2^(Fo^2^)+(0.0454P)^2^+25.8902P] where P=(Fo^2^+2Fc^2^)/3'
_refine_ls_weighting_scheme calc
_refine_ls_wR_factor_gt 0.0963
_refine_ls_wR_factor_ref 0.1187
_reflns_number_gt 8828
_reflns_number_total 15807
_reflns_threshold_expression >2sigma(I)
_cod_data_source_file B815013c.txt
_cod_data_source_block pt_cdt_[Pt(Cl2bdt)]2(u-dppa)2
_cod_depositor_comments
;
The following automatic conversions were performed:
'_exptl_absorpt_correction_type' value 'MULTI-SCAN' changed to
'multi-scan' according to
'/home/saulius/struct/CIF-dictionaries/cif_core.dic' dictionary named
'cif_core.dic' version 2.4.1 from 2010-06-29.

Automatic conversion script
Id: cif_fix_enum 1527 2010-12-29 10:47:43Z saulius 
;
_cod_original_cell_volume 12725.1(8)
_cod_original_sg_symbol_H-M C2/c
_cod_database_code 7000689

loop_
_symmetry_equiv_pos_as_xyz
'x, y, z'
'-x, y, -z+1/2'
'x+1/2, y+1/2, z'
'-x+1/2, y+1/2, -z+1/2'
'-x, -y, -z'
'x, -y, z-1/2'
'-x+1/2, -y+1/2, -z'
'x+1/2, -y+1/2, z-1/2'

loop_
_atom_site_label
_atom_site_type_symbol
_atom_site_fract_x
_atom_site_fract_y
_atom_site_fract_z
_atom_site_U_iso_or_equiv
_atom_site_adp_type
_atom_site_occupancy
_atom_site_symmetry_multiplicity
_atom_site_calc_flag
_atom_site_refinement_flags
_atom_site_disorder_assembly
_atom_site_disorder_group
Pt1 Pt 0.106513(7) 1.01100(2) 0.087086(10) 0.03938(9) Uani 1 1 d . . .
Pt2 Pt 0.139929(8) 0.67754(3) 0.306970(10) 0.04449(9) Uani 1 1 d . A .
S1 S 0.08345(6) 1.19347(18) 0.04908(7) 0.0526(5) Uani 1 1 d . . .
S2 S 0.13280(5) 0.98756(17) 0.03777(7) 0.0487(5) Uani 1 1 d . . .
S3 S 0.10744(5) 0.55314(18) 0.33150(7) 0.0525(5) Uani 1 1 d . . .
S4 S 0.19106(6) 0.5819(2) 0.36367(8) 0.0631(6) Uani 1 1 d . . .
P1 P 0.08312(5) 1.05865(17) 0.13774(7) 0.0427(5) Uani 1 1 d . A .
P2 P 0.12485(5) 0.81978(17) 0.11544(7) 0.0410(4) Uani 1 1 d . A .
P3 P 0.08791(5) 0.77886(18) 0.25644(7) 0.0435(5) Uani 1 1 d . . .
P4 P 0.17609(5) 0.79071(19) 0.28725(7) 0.0474(5) Uani 1 1 d . . .
C1 C 0.08571(19) 0.9492(7) 0.1813(3) 0.0464(18) Uani 1 1 d . . .
C2 C 0.08798(18) 0.8788(7) 0.2118(3) 0.0448(18) Uani 1 1 d . A .
C3 C 0.14797(19) 0.8050(6) 0.1802(3) 0.0452(18) Uani 1 1 d . . .
C4 C 0.16081(19) 0.8004(7) 0.2232(3) 0.0480(19) Uani 1 1 d . A .
C5 C 0.10223(19) 1.2154(7) 0.0102(3) 0.0467(18) Uani 1 1 d . . .
C6 C 0.0967(2) 1.3213(7) -0.0164(3) 0.054(2) Uani 1 1 d . . .
C7 C 0.1115(3) 1.3398(9) -0.0467(3) 0.079(3) Uani 1 1 d . . .
H7 H 0.1075 1.4127 -0.0637 0.094 Uiso 1 1 calc R . .
C8 C 0.1318(3) 1.2530(9) -0.0520(3) 0.084(3) Uani 1 1 d . . .
H8 H 0.1420 1.2656 -0.0724 0.101 Uiso 1 1 calc R . .
C9 C 0.1373(2) 1.1447(8) -0.0267(3) 0.065(2) Uani 1 1 d . . .
C10 C 0.12349(18) 1.1243(7) 0.0052(2) 0.0457(18) Uani 1 1 d . . .
C11 C 0.1403(2) 0.4640(7) 0.3786(3) 0.056(2) Uani 1 1 d . . .
C12 C 0.1306(2) 0.3750(8) 0.4026(3) 0.065(2) Uani 1 1 d . . .
C13 C 0.1557(3) 0.3063(8) 0.4408(4) 0.078(3) Uani 1 1 d . . .
H13 H 0.1486 0.2484 0.4562 0.094 Uiso 1 1 calc R . .
C14 C 0.1915(3) 0.3250(9) 0.4556(4) 0.085(3) Uani 1 1 d . . .
H14 H 0.2087 0.2804 0.4816 0.103 Uiso 1 1 calc R . .
C15 C 0.2020(3) 0.4078(8) 0.4326(3) 0.076(3) Uani 1 1 d . . .
C16 C 0.1769(2) 0.4802(7) 0.3938(3) 0.061(2) Uani 1 1 d . . .
C17 C 0.1042(2) 1.1889(7) 0.1771(3) 0.053(2) Uani 1 1 d . . .
C18 C 0.1303(2) 1.2537(7) 0.1737(3) 0.060(2) Uani 1 1 d . A .
H18 H 0.1376 1.2304 0.1510 0.072 Uiso 1 1 calc R . .
C19 C 0.1460(3) 1.3533(8) 0.2032(4) 0.082(3) Uani 1 1 d . . .
H19 H 0.1641 1.3956 0.2008 0.099 Uiso 1 1 calc R A .
C20 C 0.1351(3) 1.3892(10) 0.2353(5) 0.108(5) Uani 1 1 d . A .
H20 H 0.1451 1.4578 0.2545 0.130 Uiso 1 1 calc R . .
C21 C 0.1096(4) 1.3254(12) 0.2396(4) 0.116(4) Uani 1 1 d . . .
H21 H 0.1021 1.3502 0.2620 0.139 Uiso 1 1 calc R A .
C22 C 0.0943(3) 1.2233(9) 0.2111(3) 0.078(3) Uani 1 1 d . A .
H22 H 0.0773 1.1785 0.2151 0.094 Uiso 1 1 calc R . .
C23 C 0.03519(19) 1.0911(7) 0.1069(2) 0.0461(18) Uani 1 1 d . . .
C24 C 0.0220(2) 1.2058(8) 0.1007(3) 0.068(3) Uani 1 1 d . A .
H24 H 0.0379 1.2708 0.1130 0.082 Uiso 1 1 calc R . .
C25 C -0.0149(2) 1.2276(10) 0.0761(4) 0.079(3) Uani 1 1 d . . .
H25 H -0.0233 1.3067 0.0732 0.095 Uiso 1 1 calc R A .
C26 C -0.0383(3) 1.1372(11) 0.0565(3) 0.075(3) Uani 1 1 d . A .
H26 H -0.0628 1.1528 0.0399 0.090 Uiso 1 1 calc R . .
C27 C -0.0258(3) 1.0219(11) 0.0612(4) 0.088(3) Uani 1 1 d . . .
H27 H -0.0420 0.9585 0.0468 0.106 Uiso 1 1 calc R A .
C28 C 0.0112(2) 0.9969(8) 0.0875(4) 0.075(3) Uani 1 1 d . A .
H28 H 0.0194 0.9173 0.0918 0.090 Uiso 1 1 calc R . .
C29 C 0.1564(2) 0.7437(7) 0.0999(3) 0.0503(19) Uani 1 1 d . . .
C30 C 0.1911(2) 0.7855(11) 0.1220(4) 0.089(3) Uani 1 1 d . A .
H30 H 0.1982 0.8496 0.1442 0.107 Uiso 1 1 calc R . .
C31 C 0.2154(4) 0.7281(18) 0.1100(6) 0.143(6) Uani 1 1 d . . .
H31 H 0.2389 0.7570 0.1233 0.171 Uiso 1 1 calc R A .
C32 C 0.2056(5) 0.6329(18) 0.0798(7) 0.147(7) Uani 1 1 d . A .
H32 H 0.2227 0.5919 0.0746 0.176 Uiso 1 1 calc R . .
C33 C 0.1709(5) 0.5952(12) 0.0565(5) 0.126(5) Uani 1 1 d . . .
H33 H 0.1638 0.5328 0.0336 0.151 Uiso 1 1 calc R A .
C34 C 0.1461(3) 0.6513(9) 0.0673(4) 0.086(3) Uani 1 1 d . A .
H34 H 0.1224 0.6251 0.0521 0.103 Uiso 1 1 calc R . .
C35 C 0.08843(19) 0.7146(6) 0.0978(3) 0.0451(18) Uani 1 1 d . . .
C36 C 0.0548(2) 0.7429(7) 0.0598(3) 0.056(2) Uani 1 1 d . A .
H36 H 0.0510 0.8179 0.0444 0.068 Uiso 1 1 calc R . .
C37 C 0.0267(2) 0.6597(8) 0.0443(3) 0.071(3) Uani 1 1 d . . .
H37 H 0.0039 0.6796 0.0192 0.086 Uiso 1 1 calc R A .
C38 C 0.0328(3) 0.5512(9) 0.0659(4) 0.087(3) Uani 1 1 d . A .
H38 H 0.0142 0.4952 0.0554 0.105 Uiso 1 1 calc R . .
C39 C 0.0665(3) 0.5201(9) 0.1037(4) 0.101(4) Uani 1 1 d . . .
H39 H 0.0705 0.4434 0.1179 0.122 Uiso 1 1 calc R A .
C40 C 0.0938(2) 0.6035(7) 0.1200(4) 0.076(3) Uani 1 1 d . A .
H40 H 0.1161 0.5846 0.1464 0.091 Uiso 1 1 calc R . .
C41 C 0.1809(2) 0.9466(7) 0.3069(3) 0.053(2) Uani 1 1 d . A .
C42 C 0.1895(2) 1.0370(9) 0.2840(3) 0.076(3) Uani 1 1 d . . .
H42 H 0.1925 1.0183 0.2569 0.091 Uiso 1 1 calc R A .
C43 C 0.1936(3) 1.1543(10) 0.3001(4) 0.097(4) Uani 1 1 d . A .
H43 H 0.1995 1.2138 0.2839 0.116 Uiso 1 1 calc R . .
C44 C 0.1894(3) 1.1854(10) 0.3391(5) 0.101(4) Uani 1 1 d . . .
H44 H 0.1921 1.2653 0.3499 0.121 Uiso 1 1 calc R A .
C45 C 0.1810(3) 1.0954(13) 0.3618(5) 0.128(5) Uani 1 1 d . A .
H45 H 0.1782 1.1142 0.3890 0.154 Uiso 1 1 calc R . .
C47A C 0.0496(2) 0.6956(9) 0.2160(4) 0.052(5) Uani 0.582(9) 1 d PGU A 1
C48A C 0.0497(2) 0.5709(9) 0.2094(4) 0.068(4) Uani 0.582(9) 1 d PGU A 1
H48A H 0.0707 0.5267 0.2270 0.082 Uiso 0.582(9) 1 calc PR A 1
C49A C 0.0183(3) 0.5123(8) 0.1764(4) 0.100(7) Uani 0.582(9) 1 d PGU A 1
H49A H 0.0184 0.4288 0.1719 0.121 Uiso 0.582(9) 1 calc PR A 1
C50A C -0.0131(2) 0.5783(10) 0.1500(4) 0.103(7) Uani 0.582(9) 1 d PGU A 1
H50A H -0.0341 0.5391 0.1279 0.123 Uiso 0.582(9) 1 calc PR A 1
C51A C -0.0132(2) 0.7030(10) 0.1566(4) 0.097(6) Uani 0.582(9) 1 d PGU A 1
H51A H -0.0342 0.7472 0.1390 0.116 Uiso 0.582(9) 1 calc PR A 1
C52A C 0.0182(3) 0.7616(7) 0.1896(4) 0.069(5) Uani 0.582(9) 1 d PGU A 1
H52A H 0.0181 0.8451 0.1941 0.083 Uiso 0.582(9) 1 calc PR A 1
C46 C 0.1764(3) 0.9750(10) 0.3453(4) 0.103(4) Uani 1 1 d . . .
H46 H 0.1702 0.9152 0.3611 0.123 Uiso 1 1 calc R A .
C47B C 0.0470(3) 0.6885(13) 0.2206(6) 0.044(7) Uani 0.418(9) 1 d PGU A 2
C48B C 0.0283(4) 0.6332(13) 0.2420(4) 0.057(5) Uani 0.418(9) 1 d PGU A 2
H48B H 0.0355 0.6459 0.2750 0.068 Uiso 0.418(9) 1 calc PR A 2
C49B C -0.0009(3) 0.5589(13) 0.2140(6) 0.063(6) Uani 0.418(9) 1 d PGU A 2
H49B H -0.0133 0.5218 0.2283 0.076 Uiso 0.418(9) 1 calc PR A 2
C50B C -0.0115(4) 0.5399(17) 0.1646(6) 0.18(2) Uiso 0.418(9) 1 d PG A 2
H50B H -0.0311 0.4902 0.1459 0.213 Uiso 0.418(9) 1 calc PR A 2
C51B C 0.0071(5) 0.595(2) 0.1433(5) 0.179(18) Uiso 0.418(9) 1 d PG A 2
H51B H 0.0000 0.5826 0.1102 0.214 Uiso 0.418(9) 1 calc PR A 2
C52B C 0.0363(5) 0.6696(17) 0.1713(6) 0.115(13) Uani 0.418(9) 1 d PGU A 2
H52B H 0.0488 0.7066 0.1570 0.138 Uiso 0.418(9) 1 calc PR A 2
C60 C 0.2282(3) 0.6491(12) 0.2836(4) 0.111(4) Uani 1 1 d . . .
H60 H 0.2095 0.6213 0.2541 0.134 Uiso 1 1 calc R A .
C53B C 0.0780(3) 0.8797(10) 0.2922(4) 0.054(5) Uani 0.506(8) 1 d PGU A 1
C54B C 0.0614(3) 0.8339(9) 0.3182(4) 0.066(5) Uani 0.506(8) 1 d PGU A 1
H54B H 0.0548 0.7527 0.3151 0.079 Uiso 0.506(8) 1 calc PR A 1
C55B C 0.0548(3) 0.9097(12) 0.3487(4) 0.082(6) Uani 0.506(8) 1 d PGU A 1
H55B H 0.0437 0.8791 0.3661 0.098 Uiso 0.506(8) 1 calc PR A 1
C56B C 0.0646(4) 1.0312(11) 0.3534(4) 0.093(9) Uani 0.506(8) 1 d PGU A 1
H56B H 0.0602 1.0819 0.3738 0.112 Uiso 0.506(8) 1 calc PR A 1
C57B C 0.0812(4) 1.0769(9) 0.3274(5) 0.096(7) Uani 0.506(8) 1 d PGU A 1
H57B H 0.0878 1.1582 0.3305 0.115 Uiso 0.506(8) 1 calc PR A 1
C58B C 0.0879(3) 1.0012(11) 0.2969(4) 0.078(6) Uani 0.506(8) 1 d PGU A 1
H58B H 0.0989 1.0317 0.2795 0.094 Uiso 0.506(8) 1 calc PR A 1
C59 C 0.2217(2) 0.7359(9) 0.3090(3) 0.064(2) Uani 1 1 d . A .
C53A C 0.0696(3) 0.8845(10) 0.2856(4) 0.042(5) Uani 0.494(8) 1 d PGU A 2
C54A C 0.0872(3) 0.8989(11) 0.3363(4) 0.063(5) Uani 0.494(8) 1 d PGU A 2
H54A H 0.1077 0.8535 0.3557 0.075 Uiso 0.494(8) 1 calc PR A 2
C55A C 0.0743(3) 0.9813(12) 0.3580(3) 0.084(7) Uani 0.494(8) 1 d PGU A 2
H55A H 0.0861 0.9910 0.3919 0.101 Uiso 0.494(8) 1 calc PR A 2
C56A C 0.0437(3) 1.0493(11) 0.3290(5) 0.078(6) Uani 0.494(8) 1 d PGU A 2
H56A H 0.0351 1.1044 0.3436 0.094 Uiso 0.494(8) 1 calc PR A 2
C57A C 0.0261(3) 1.0348(11) 0.2783(5) 0.079(6) Uani 0.494(8) 1 d PGU A 2
H57A H 0.0057 1.0803 0.2590 0.095 Uiso 0.494(8) 1 calc PR A 2
C58A C 0.0391(3) 0.9525(12) 0.2566(3) 0.071(5) Uani 0.494(8) 1 d PGU A 2
H58A H 0.0273 0.9428 0.2227 0.086 Uiso 0.494(8) 1 calc PR A 2
C61 C 0.2629(4) 0.6001(18) 0.3014(7) 0.179(8) Uani 1 1 d . A .
H61 H 0.2676 0.5400 0.2842 0.215 Uiso 1 1 calc R . .
C62 C 0.2895(4) 0.644(2) 0.3447(9) 0.171(10) Uani 1 1 d . . .
H62 H 0.3128 0.6143 0.3566 0.205 Uiso 1 1 calc R A .
C63 C 0.2832(4) 0.7279(18) 0.3704(8) 0.169(9) Uani 1 1 d . A .
H63 H 0.3017 0.7542 0.4003 0.202 Uiso 1 1 calc R . .
C64 C 0.2486(3) 0.7770(11) 0.3524(5) 0.122(5) Uani 1 1 d . . .
H64 H 0.2441 0.8367 0.3700 0.146 Uiso 1 1 calc R A .
Cl1 Cl 0.07022(7) 1.4363(2) -0.01049(9) 0.0768(7) Uani 1 1 d . . .
Cl2 Cl 0.16356(8) 1.0342(2) -0.03434(11) 0.0968(9) Uani 1 1 d . . .
Cl3 Cl 0.08538(8) 0.3510(2) 0.38460(11) 0.0976(9) Uani 1 1 d . . .
Cl4 Cl 0.24682(7) 0.4257(3) 0.45084(11) 0.1138(11) Uani 1 1 d . . .
O1 O 0.2338(4) 0.3197(12) 0.0176(4) 0.228(6) Uani 1 1 d . . .

loop_
_atom_site_aniso_label
_atom_site_aniso_U_11
_atom_site_aniso_U_22
_atom_site_aniso_U_33
_atom_site_aniso_U_23
_atom_site_aniso_U_13
_atom_site_aniso_U_12
Pt1 0.04498(16) 0.03738(17) 0.03831(16) 0.00093(13) 0.02195(13) -0.00363(13)
Pt2 0.04831(17) 0.04658(18) 0.03564(16) 0.00174(13) 0.01768(13) 0.00114(14)
S1 0.0680(13) 0.0481(12) 0.0524(12) 0.0114(9) 0.0374(11) 0.0081(10)
S2 0.0572(11) 0.0484(12) 0.0507(11) 0.0051(9) 0.0339(10) 0.0043(10)
S3 0.0617(12) 0.0469(11) 0.0521(12) 0.0038(9) 0.0296(10) 0.0028(10)
S4 0.0557(13) 0.0717(15) 0.0526(13) 0.0170(11) 0.0186(11) 0.0107(11)
P1 0.0476(11) 0.0407(11) 0.0411(11) 0.0016(9) 0.0223(9) 0.0008(9)
P2 0.0458(10) 0.0405(11) 0.0375(10) 0.0023(9) 0.0206(9) 0.0010(9)
P3 0.0498(11) 0.0456(11) 0.0374(10) 0.0011(9) 0.0226(9) 0.0006(9)
P4 0.0444(11) 0.0574(13) 0.0372(11) 0.0018(9) 0.0170(9) 0.0005(10)
C1 0.048(4) 0.053(5) 0.042(4) 0.005(4) 0.025(4) 0.013(4)
C2 0.049(4) 0.043(4) 0.045(4) 0.001(4) 0.025(4) -0.001(4)
C3 0.050(4) 0.045(4) 0.043(4) 0.000(4) 0.024(4) 0.003(4)
C4 0.048(4) 0.054(5) 0.037(4) 0.003(4) 0.016(4) 0.011(4)
C5 0.053(5) 0.048(5) 0.039(4) 0.004(4) 0.022(4) -0.001(4)
C6 0.070(5) 0.047(5) 0.048(5) 0.012(4) 0.030(4) 0.004(4)
C7 0.105(8) 0.062(6) 0.076(7) 0.027(5) 0.050(6) 0.008(6)
C8 0.135(9) 0.073(7) 0.078(7) 0.019(6) 0.079(7) 0.008(7)
C9 0.092(6) 0.063(6) 0.061(5) 0.004(5) 0.053(5) 0.004(5)
C10 0.048(4) 0.058(5) 0.038(4) 0.006(4) 0.027(4) 0.002(4)
C11 0.076(6) 0.041(5) 0.052(5) -0.002(4) 0.030(5) 0.006(4)
C12 0.087(6) 0.045(5) 0.078(6) 0.003(5) 0.052(5) 0.003(5)
C13 0.118(9) 0.047(5) 0.077(7) 0.021(5) 0.052(7) 0.014(6)
C14 0.127(10) 0.064(7) 0.061(6) 0.022(5) 0.042(7) 0.032(7)
C15 0.099(7) 0.064(6) 0.056(6) 0.011(5) 0.031(5) 0.025(6)
C16 0.079(6) 0.059(5) 0.043(5) 0.003(4) 0.027(4) 0.013(5)
C17 0.054(5) 0.050(5) 0.048(5) -0.004(4) 0.020(4) -0.001(4)
C18 0.062(5) 0.047(5) 0.063(6) -0.005(4) 0.023(5) 0.001(4)
C19 0.081(7) 0.048(6) 0.096(8) -0.011(5) 0.024(6) -0.008(5)
C20 0.097(9) 0.068(8) 0.118(10) -0.052(7) 0.017(8) -0.006(7)
C21 0.132(11) 0.120(11) 0.098(9) -0.066(8) 0.056(8) 0.000(9)
C22 0.100(7) 0.074(7) 0.078(7) -0.026(5) 0.056(6) -0.018(6)
C23 0.052(5) 0.053(5) 0.036(4) 0.004(4) 0.024(4) 0.001(4)
C24 0.044(5) 0.058(6) 0.098(7) 0.014(5) 0.030(5) -0.001(4)
C25 0.062(6) 0.080(7) 0.098(8) 0.030(6) 0.039(6) 0.013(6)
C26 0.063(6) 0.108(9) 0.052(5) 0.001(6) 0.026(5) 0.008(6)
C27 0.062(6) 0.110(9) 0.077(7) -0.041(6) 0.020(5) -0.029(6)
C28 0.062(6) 0.068(6) 0.092(7) -0.017(5) 0.033(5) -0.008(5)
C29 0.060(5) 0.053(5) 0.048(5) 0.014(4) 0.034(4) 0.013(4)
C30 0.062(6) 0.128(9) 0.090(7) -0.004(7) 0.046(6) 0.016(6)
C31 0.084(9) 0.24(2) 0.122(12) 0.020(12) 0.059(9) 0.052(11)
C32 0.153(15) 0.195(19) 0.149(16) 0.059(13) 0.118(14) 0.095(15)
C33 0.186(14) 0.108(10) 0.134(12) -0.027(9) 0.118(12) 0.019(11)
C34 0.108(8) 0.079(7) 0.104(8) -0.022(6) 0.077(7) 0.004(6)
C35 0.047(4) 0.040(4) 0.046(4) 0.000(3) 0.020(4) 0.002(3)
C36 0.072(6) 0.047(5) 0.053(5) 0.002(4) 0.032(5) -0.004(4)
C37 0.059(5) 0.065(6) 0.072(6) 0.000(5) 0.016(5) -0.011(5)
C38 0.086(8) 0.065(7) 0.102(8) -0.008(6) 0.038(7) -0.031(6)
C39 0.094(8) 0.055(6) 0.125(10) 0.028(6) 0.027(8) -0.003(6)
C40 0.068(6) 0.048(5) 0.093(7) 0.024(5) 0.023(5) -0.014(5)
C41 0.052(5) 0.062(5) 0.047(5) -0.007(4) 0.027(4) -0.006(4)
C42 0.079(7) 0.078(7) 0.064(6) 0.001(5) 0.029(5) 0.002(5)
C43 0.119(9) 0.060(7) 0.086(8) -0.006(6) 0.029(7) -0.011(6)
C44 0.094(8) 0.073(8) 0.124(10) -0.041(8) 0.043(8) -0.022(6)
C45 0.164(12) 0.134(12) 0.130(11) -0.071(10) 0.105(10) -0.068(10)
C47A 0.064(10) 0.059(10) 0.037(11) 0.003(9) 0.028(8) -0.001(8)
C48A 0.058(8) 0.068(8) 0.059(10) -0.010(8) 0.013(7) -0.004(7)
C49A 0.106(12) 0.072(10) 0.067(11) -0.026(9) -0.004(9) -0.018(8)
C50A 0.055(9) 0.137(12) 0.076(12) -0.070(12) -0.002(8) -0.033(9)
C51A 0.056(9) 0.101(10) 0.103(14) 0.022(10) 0.014(8) -0.016(8)
C52A 0.052(8) 0.070(9) 0.073(11) -0.008(8) 0.020(8) -0.001(6)
C46 0.152(10) 0.095(8) 0.102(8) -0.052(7) 0.094(8) -0.073(7)
C47B 0.036(12) 0.056(17) 0.049(13) -0.007(13) 0.028(11) 0.003(11)
C48B 0.052(11) 0.066(13) 0.051(11) -0.002(9) 0.024(9) -0.013(9)
C49B 0.055(11) 0.088(16) 0.064(13) -0.016(11) 0.043(10) -0.021(9)
C52B 0.079(16) 0.22(3) 0.074(14) -0.077(19) 0.057(14) -0.09(2)
C60 0.097(8) 0.154(12) 0.101(9) 0.034(8) 0.063(7) 0.056(8)
C53B 0.052(11) 0.062(10) 0.045(12) 0.008(10) 0.022(8) 0.005(9)
C54B 0.090(13) 0.066(10) 0.066(12) 0.017(8) 0.057(11) 0.037(9)
C55B 0.104(17) 0.094(12) 0.059(12) -0.006(10) 0.049(11) 0.019(11)
C56B 0.12(2) 0.102(14) 0.087(18) -0.032(15) 0.068(17) 0.006(16)
C57B 0.16(2) 0.080(12) 0.065(13) -0.013(10) 0.072(13) 0.006(13)
C58B 0.101(14) 0.068(10) 0.084(14) -0.029(10) 0.059(11) -0.010(10)
C59 0.046(5) 0.087(7) 0.055(5) 0.026(5) 0.021(5) 0.010(5)
C53A 0.045(9) 0.046(11) 0.044(9) -0.018(9) 0.029(7) -0.006(7)
C54A 0.066(11) 0.077(13) 0.045(8) -0.018(9) 0.026(7) 0.000(9)
C55A 0.074(13) 0.12(2) 0.059(11) -0.055(12) 0.031(9) -0.011(12)
C56A 0.077(14) 0.082(14) 0.095(11) -0.039(12) 0.056(11) -0.013(10)
C57A 0.069(11) 0.094(15) 0.088(10) 0.003(11) 0.048(9) 0.026(10)
C58A 0.071(11) 0.096(14) 0.055(9) 0.004(9) 0.036(8) 0.027(9)
C61 0.119(12) 0.27(2) 0.182(17) 0.072(16) 0.099(12) 0.107(15)
C62 0.057(9) 0.21(2) 0.22(3) 0.11(2) 0.053(12) 0.030(13)
C63 0.072(11) 0.19(2) 0.169(18) 0.052(15) -0.003(10) 0.018(11)
C64 0.071(7) 0.128(10) 0.105(9) 0.016(8) -0.008(7) 0.002(7)
Cl1 0.0966(17) 0.0570(13) 0.0825(16) 0.0174(12) 0.0473(14) 0.0171(12)
Cl2 0.132(2) 0.0942(19) 0.114(2) 0.0248(16) 0.099(2) 0.0301(17)
Cl3 0.118(2) 0.0620(16) 0.135(2) 0.0164(16) 0.078(2) -0.0064(15)
Cl4 0.0824(19) 0.128(3) 0.101(2) 0.0454(19) 0.0189(16) 0.0333(18)
O1 0.293(15) 0.261(15) 0.154(10) 0.059(9) 0.126(10) -0.038(11)

loop_
_atom_type_symbol
_atom_type_description
_atom_type_scat_dispersion_real
_atom_type_scat_dispersion_imag
_atom_type_scat_source
C C 0.0033 0.0016 'International Tables Vol C Tables 4.2.6.8 and 6.1.1.4'
H H 0.0000 0.0000 'International Tables Vol C Tables 4.2.6.8 and 6.1.1.4'
P P 0.1023 0.0942 'International Tables Vol C Tables 4.2.6.8 and 6.1.1.4'
S S 0.1246 0.1234 'International Tables Vol C Tables 4.2.6.8 and 6.1.1.4'
Cl Cl 0.1484 0.1585 'International Tables Vol C Tables 4.2.6.8 and 6.1.1.4'
Pt Pt -1.7033 8.3905 'International Tables Vol C Tables 4.2.6.8 and 6.1.1.4'
O O 0.0106 0.0060 'International Tables Vol C Tables 4.2.6.8 and 6.1.1.4'

loop_
_geom_angle_atom_site_label_1
_geom_angle_atom_site_label_2
_geom_angle_atom_site_label_3
_geom_angle
_geom_angle_site_symmetry_1
_geom_angle_site_symmetry_3
_geom_angle_publ_flag
P2 Pt1 P1 97.34(7) . . ?
P2 Pt1 S2 88.19(7) . . ?
P1 Pt1 S2 172.79(7) . . ?
P2 Pt1 S1 172.86(7) . . ?
P1 Pt1 S1 86.19(7) . . ?
S2 Pt1 S1 88.83(7) . . ?
P4 Pt2 S4 86.98(8) . . ?
P4 Pt2 P3 95.75(7) . . ?
S4 Pt2 P3 174.48(8) . . ?
P4 Pt2 S3 175.12(7) . . ?
S4 Pt2 S3 88.16(8) . . ?
P3 Pt2 S3 89.13(7) . . ?
C5 S1 Pt1 104.6(3) . . ?
C10 S2 Pt1 103.9(2) . . ?
C11 S3 Pt2 104.1(3) . . ?
C16 S4 Pt2 105.5(3) . . ?
C1 P1 C17 101.1(4) . . ?
C1 P1 C23 100.5(3) . . ?
C17 P1 C23 105.3(4) . . ?
C1 P1 Pt1 118.5(2) . . ?
C17 P1 Pt1 114.1(3) . . ?
C23 P1 Pt1 115.2(2) . . ?
C3 P2 C35 102.4(3) . . ?
C3 P2 C29 100.2(3) . . ?
C35 P2 C29 104.8(4) . . ?
C3 P2 Pt1 115.2(2) . . ?
C35 P2 Pt1 113.3(2) . . ?
C29 P2 Pt1 118.8(2) . . ?
C53B P3 C47A 111.2(6) . . ?
C53B P3 C2 101.0(5) . . ?
C47A P3 C2 96.5(4) . . ?
C53B P3 C47B 106.3(6) . . ?
C47A P3 C47B 7.0(7) . . ?
C2 P3 C47B 102.6(5) . . ?
C53B P3 C53A 9.6(6) . . ?
C47A P3 C53A 102.5(5) . . ?
C2 P3 C53A 98.5(5) . . ?
C47B P3 C53A 98.1(6) . . ?
C53B P3 Pt2 108.6(4) . . ?
C47A P3 Pt2 119.4(3) . . ?
C2 P3 Pt2 118.5(2) . . ?
C47B P3 Pt2 118.0(5) . . ?
C53A P3 Pt2 117.5(4) . . ?
C4 P4 C41 104.0(4) . . ?
C4 P4 C59 100.9(4) . . ?
C41 P4 C59 105.3(4) . . ?
C4 P4 Pt2 113.7(3) . . ?
C41 P4 Pt2 114.5(3) . . ?
C59 P4 Pt2 116.8(3) . . ?
C2 C1 P1 177.7(8) . . ?
C1 C2 P3 175.3(7) . . ?
C4 C3 P2 174.1(7) . . ?
C3 C4 P4 174.7(7) . . ?
C6 C5 C10 118.2(7) . . ?
C6 C5 S1 121.5(6) . . ?
C10 C5 S1 120.2(5) . . ?
C7 C6 C5 122.1(8) . . ?
C7 C6 Cl1 119.1(6) . . ?
C5 C6 Cl1 118.8(6) . . ?
C8 C7 C6 120.4(8) . . ?
C7 C8 C9 119.0(9) . . ?
C8 C9 C10 122.0(8) . . ?
C8 C9 Cl2 118.1(7) . . ?
C10 C9 Cl2 119.9(6) . . ?
C9 C10 C5 118.3(7) . . ?
C9 C10 S2 119.6(6) . . ?
C5 C10 S2 122.1(5) . . ?
C16 C11 C12 117.8(8) . . ?
C16 C11 S3 121.3(6) . . ?
C12 C11 S3 120.9(7) . . ?
C13 C12 C11 122.5(9) . . ?
C13 C12 Cl3 118.1(7) . . ?
C11 C12 Cl3 119.4(7) . . ?
C14 C13 C12 118.7(9) . . ?
C15 C14 C13 120.8(9) . . ?
C14 C15 C16 121.8(10) . . ?
C14 C15 Cl4 119.6(8) . . ?
C16 C15 Cl4 118.7(8) . . ?
C11 C16 C15 118.5(8) . . ?
C11 C16 S4 120.8(6) . . ?
C15 C16 S4 120.7(7) . . ?
C22 C17 C18 118.4(8) . . ?
C22 C17 P1 120.5(7) . . ?
C18 C17 P1 121.1(7) . . ?
C17 C18 C19 121.1(9) . . ?
C20 C19 C18 119.9(10) . . ?
C19 C20 C21 119.7(10) . . ?
C20 C21 C22 120.9(11) . . ?
C17 C22 C21 119.9(10) . . ?
C24 C23 C28 118.3(7) . . ?
C24 C23 P1 122.5(6) . . ?
C28 C23 P1 119.2(6) . . ?
C23 C24 C25 121.0(8) . . ?
C26 C25 C24 121.1(9) . . ?
C25 C26 C27 119.1(9) . . ?
C26 C27 C28 120.9(9) . . ?
C23 C28 C27 119.5(9) . . ?
C34 C29 C30 120.9(9) . . ?
C34 C29 P2 121.8(7) . . ?
C30 C29 P2 117.3(7) . . ?
C29 C30 C31 117.6(12) . . ?
C32 C31 C30 121.2(15) . . ?
C31 C32 C33 120.8(15) . . ?
C32 C33 C34 119.1(13) . . ?
C29 C34 C33 120.2(11) . . ?
C40 C35 C36 119.1(7) . . ?
C40 C35 P2 120.9(6) . . ?
C36 C35 P2 120.0(6) . . ?
C35 C36 C37 120.6(7) . . ?
C38 C37 C36 119.1(8) . . ?
C37 C38 C39 121.3(9) . . ?
C40 C39 C38 119.4(9) . . ?
C35 C40 C39 120.5(8) . . ?
C46 C41 C42 118.7(9) . . ?
C46 C41 P4 119.0(7) . . ?
C42 C41 P4 122.3(7) . . ?
C43 C42 C41 121.2(10) . . ?
C44 C43 C42 121.3(11) . . ?
C43 C44 C45 117.3(11) . . ?
C44 C45 C46 121.8(11) . . ?
C48A C47A C52A 120.0 . . ?
C48A C47A P3 123.6(6) . . ?
C52A C47A P3 116.4(6) . . ?
C49A C48A C47A 120.0 . . ?
C50A C49A C48A 120.0 . . ?
C49A C50A C51A 120.0 . . ?
C52A C51A C50A 120.0 . . ?
C51A C52A C47A 120.0 . . ?
C41 C46 C45 119.7(10) . . ?
C48B C47B C52B 120.0 . . ?
C48B C47B P3 122.4(9) . . ?
C52B C47B P3 117.4(9) . . ?
C49B C48B C47B 120.0 . . ?
C50B C49B C48B 120.0 . . ?
C49B C50B C51B 120.0 . . ?
C52B C51B C50B 120.0 . . ?
C51B C52B C47B 120.0 . . ?
C59 C60 C61 120.7(14) . . ?
C54B C53B C58B 120.0 . . ?
C54B C53B P3 118.4(7) . . ?
C58B C53B P3 121.5(7) . . ?
C55B C54B C53B 120.0 . . ?
C54B C55B C56B 120.0 . . ?
C55B C56B C57B 120.0 . . ?
C58B C57B C56B 120.0 . . ?
C57B C58B C53B 120.0 . . ?
C60 C59 C64 120.4(10) . . ?
C60 C59 P4 119.8(8) . . ?
C64 C59 P4 119.7(9) . . ?
C54A C53A C58A 120.0 . . ?
C54A C53A P3 120.0(7) . . ?
C58A C53A P3 120.0(7) . . ?
C55A C54A C53A 120.0 . . ?
C56A C55A C54A 120.0 . . ?
C55A C56A C57A 120.0 . . ?
C56A C57A C58A 120.0 . . ?
C57A C58A C53A 120.0 . . ?
C62 C61 C60 117.8(18) . . ?
C63 C62 C61 121.8(18) . . ?
C62 C63 C64 120(2) . . ?
C59 C64 C63 119.0(15) . . ?

loop_
_geom_bond_atom_site_label_1
_geom_bond_atom_site_label_2
_geom_bond_distance
_geom_bond_site_symmetry_2
_geom_bond_publ_flag
Pt1 P2 2.2730(18) . ?
Pt1 P1 2.284(2) . ?
Pt1 S2 2.2971(19) . ?
Pt1 S1 2.2997(19) . ?
Pt2 P4 2.275(2) . ?
Pt2 S4 2.293(2) . ?
Pt2 P3 2.2933(19) . ?
Pt2 S3 2.314(2) . ?
S1 C5 1.750(8) . ?
S2 C10 1.751(7) . ?
S3 C11 1.758(8) . ?
S4 C16 1.739(9) . ?
P1 C1 1.774(8) . ?
P1 C17 1.818(8) . ?
P1 C23 1.820(7) . ?
P2 C3 1.771(8) . ?
P2 C35 1.794(7) . ?
P2 C29 1.828(8) . ?
P3 C53B 1.758(8) . ?
P3 C47A 1.762(7) . ?
P3 C2 1.772(8) . ?
P3 C47B 1.842(11) . ?
P3 C53A 1.856(8) . ?
P4 C4 1.774(8) . ?
P4 C41 1.802(8) . ?
P4 C59 1.819(8) . ?
C1 C2 1.191(9) . ?
C3 C4 1.177(9) . ?
C5 C6 1.382(10) . ?
C5 C10 1.406(10) . ?
C6 C7 1.374(12) . ?
C6 Cl1 1.759(8) . ?
C7 C8 1.350(12) . ?
C8 C9 1.387(11) . ?
C9 C10 1.389(10) . ?
C9 Cl2 1.739(9) . ?
C11 C16 1.401(11) . ?
C11 C12 1.408(11) . ?
C12 C13 1.379(12) . ?
C12 Cl3 1.741(9) . ?
C13 C14 1.374(13) . ?
C14 C15 1.357(13) . ?
C15 C16 1.411(11) . ?
C15 Cl4 1.715(10) . ?
C17 C22 1.360(11) . ?
C17 C18 1.364(11) . ?
C18 C19 1.380(11) . ?
C19 C20 1.344(15) . ?
C20 C21 1.348(16) . ?
C21 C22 1.386(13) . ?
C23 C24 1.358(10) . ?
C23 C28 1.374(10) . ?
C24 C25 1.395(11) . ?
C25 C26 1.329(12) . ?
C26 C27 1.358(13) . ?
C27 C28 1.407(12) . ?
C29 C34 1.352(11) . ?
C29 C30 1.370(11) . ?
C30 C31 1.405(16) . ?
C31 C32 1.33(2) . ?
C32 C33 1.354(19) . ?
C33 C34 1.393(15) . ?
C35 C40 1.370(10) . ?
C35 C36 1.382(10) . ?
C36 C37 1.396(10) . ?
C37 C38 1.335(12) . ?
C38 C39 1.391(13) . ?
C39 C40 1.370(12) . ?
C41 C46 1.331(12) . ?
C41 C42 1.370(12) . ?
C42 C43 1.367(12) . ?
C43 C44 1.349(16) . ?
C44 C45 1.360(16) . ?
C45 C46 1.403(15) . ?
C47A C48A 1.3900 . ?
C47A C52A 1.3900 . ?
C48A C49A 1.3900 . ?
C49A C50A 1.3900 . ?
C50A C51A 1.3900 . ?
C51A C52A 1.3900 . ?
C47B C48B 1.3900 . ?
C47B C52B 1.3900 . ?
C48B C49B 1.3900 . ?
C49B C50B 1.3900 . ?
C50B C51B 1.3900 . ?
C51B C52B 1.3900 . ?
C60 C59 1.347(14) . ?
C60 C61 1.410(15) . ?
C53B C54B 1.3900 . ?
C53B C58B 1.3900 . ?
C54B C55B 1.3900 . ?
C55B C56B 1.3900 . ?
C56B C57B 1.3900 . ?
C57B C58B 1.3900 . ?
C59 C64 1.360(13) . ?
C53A C54A 1.3900 . ?
C53A C58A 1.3900 . ?
C54A C55A 1.3900 . ?
C55A C56A 1.3900 . ?
C56A C57A 1.3900 . ?
C57A C58A 1.3900 . ?
C61 C62 1.36(2) . ?
C62 C63 1.33(3) . ?
C63 C64 1.404(18) . ?
